data_2242323
loop_
_publ_author_name
'Noland, Wayland E.'
'Britton, Doyle'
'Sutton, Gregory K.'
'Schneerer, Andrew K.'
'Tritch, Kenneth J.'

_publ_section_title
;
 Crystal structures of 2,4,6-triiodobenzonitrile and 2,4,6-triiodophenyl
 isocyanide
;
_journal_coeditor_code LH5864
_journal_issue 2
_journal_name_full 'Acta Crystallographica Section E'
_journal_page_first 98
_journal_page_last 102
_journal_paper_doi 10.1107/S2056989017018217
_journal_volume 74
_journal_year 2018
_chemical_formula_iupac 'C7 H2 I3 N'
_chemical_formula_moiety 'C7 H2 I3 N'
_chemical_formula_sum 'C7 H2 I3 N'
_chemical_formula_weight 480.80
_chemical_melting_point 517
_chemical_name_common I3CN
_chemical_name_systematic 2,4,6-Triiodobenzonitrile
_space_group_crystal_system orthorhombic
_space_group_IT_number 74
_space_group_name_Hall '-I 2b 2'
_space_group_name_H-M_alt 'I m m a'
_symmetry_space_group_name_Hall '-I 2b 2'
_symmetry_space_group_name_H-M 'I m m a'
_atom_sites_solution_hydrogens geom
_audit_creation_method SHELXL-2014/6
_cell_angle_alpha 90
_cell_angle_beta 90
_cell_angle_gamma 90
_cell_formula_units_Z 4
_cell_length_a 7.0593(4)
_cell_length_b 10.5346(5)
_cell_length_c 13.0658(6)
_cell_measurement_reflns_used 2721
_cell_measurement_temperature 100(2)
_cell_measurement_theta_max 36.36
_cell_measurement_theta_min 2.48
_cell_volume 971.66(8)
_computing_cell_refinement
;
SAINT (Bruker, 2012)
;
_computing_data_collection
;
APEX3 (Bruker, 2012)
;
_computing_data_reduction
;
SAINT (Bruker, 2012)
;
_computing_molecular_graphics
;
Mercury (Macrae <i>et al.</i>, 2008)
;
_computing_publication_material
;
publCIF (Westrip, 2010)
;
_computing_structure_refinement
;
SHELXL2014 (Sheldrick, 2015b)
;
_computing_structure_solution
;
SHELXT2014 (Sheldrick, 2015a)
;
_diffrn_ambient_temperature 100(2)
_diffrn_measured_fraction_theta_full 0.994
_diffrn_measured_fraction_theta_max 0.992
_diffrn_measurement_device_type 'Bruker VENTURE PHOTON-II'
_diffrn_measurement_method '\f and \w scans'
_diffrn_radiation_type MoK\a
_diffrn_radiation_wavelength 0.71073
_diffrn_reflns_av_R_equivalents 0.0238
_diffrn_reflns_limit_h_max 11
_diffrn_reflns_limit_h_min -9
_diffrn_reflns_limit_k_max 17
_diffrn_reflns_limit_k_min -17
_diffrn_reflns_limit_l_max 21
_diffrn_reflns_limit_l_min -21
_diffrn_reflns_number 8436
_diffrn_reflns_theta_full 25.242
_diffrn_reflns_theta_max 36.406
_diffrn_reflns_theta_min 2.484
_exptl_absorpt_coefficient_mu 9.588
_exptl_absorpt_correction_T_max 0.3438
_exptl_absorpt_correction_T_min 0.2810
_exptl_absorpt_correction_type multi-scan
_exptl_absorpt_process_details
;
(SADABS; Sheldrick, 1996)
;
_exptl_crystal_colour colorless
_exptl_crystal_density_diffrn 3.287
_exptl_crystal_description 'square bipyramid'
_exptl_crystal_F_000 840
_exptl_crystal_size_max 0.120
_exptl_crystal_size_mid 0.103
_exptl_crystal_size_min 0.100
_refine_diff_density_max 0.890
_refine_diff_density_min -0.598
_refine_ls_extinction_coef 0.00199(9)
_refine_ls_extinction_expression Fc^*^=kFc[1+0.001xFc^2^\l^3^/sin(2\q)]^-1/4^
_refine_ls_extinction_method
;
SHELXL2014 (Sheldrick, 2015b)
;
_refine_ls_goodness_of_fit_ref 1.183
_refine_ls_hydrogen_treatment constr
_refine_ls_matrix_type full
_refine_ls_number_parameters 40
_refine_ls_number_reflns 1303
_refine_ls_number_restraints 0
_refine_ls_restrained_S_all 1.183
_refine_ls_R_factor_all 0.0142
_refine_ls_R_factor_gt 0.0134
_refine_ls_shift/su_max 0.001
_refine_ls_shift/su_mean 0.000
_refine_ls_structure_factor_coef Fsqd
_refine_ls_weighting_details 'w=1/[\s^2^(Fo^2^)+(0.0078P)^2^+1.2371P] where P=(Fo^2^+2Fc^2^)/3'
_refine_ls_weighting_scheme calc
_refine_ls_wR_factor_gt 0.0298
_refine_ls_wR_factor_ref 0.0302
_reflns_number_gt 1261
_reflns_number_total 1303
_reflns_threshold_expression 'I > 2\s(I)'
_cod_data_source_file lh5864sup1.cif
_cod_data_source_block I3CN
_cod_database_code 2242323
_shelx_space_group_comment
;
The symmetry employed for this shelxl refinement is uniquely defined
by the following loop, which should always be used as a source of
symmetry information in preference to the above space-group names.
They are only intended as comments.
;
_shelx_estimated_absorpt_t_min 0.392
_shelx_estimated_absorpt_t_max 0.447
_shelxl_version_number 2014/6

loop_
_space_group_symop_operation_xyz
'x, y, z'
'-x, -y+1/2, z'
'-x, y+1/2, -z'
'x, -y, -z'
'x+1/2, y+1/2, z+1/2'
'-x+1/2, -y+1, z+1/2'
'-x+1/2, y+1, -z+1/2'
'x+1/2, -y+1/2, -z+1/2'
'-x, -y, -z'
'x, y-1/2, -z'
'x, -y-1/2, z'
'-x, y, z'
'-x+1/2, -y+1/2, -z+1/2'
'x+1/2, y, -z+1/2'
'x+1/2, -y, z+1/2'
'-x+1/2, y+1/2, z+1/2'

loop_
_atom_site_type_symbol
_atom_site_label
_atom_site_fract_x
_atom_site_fract_y
_atom_site_fract_z
_atom_site_U_iso_or_equiv
_atom_site_adp_type
_atom_site_calc_flag
_atom_site_occupancy
I I2 0.5000 0.46395(2) 0.83491(2) 0.01267(4) Uani d 1
I I4 0.5000 0.7500 0.43429(2) 0.01359(4) Uani d 1
N N7 0.5000 0.7500 1.00506(18) 0.0167(4) Uani d 1
C C1 0.5000 0.7500 0.80692(18) 0.0103(4) Uani d 1
C C2 0.5000 0.63456(15) 0.75302(13) 0.0105(3) Uani d 1
C C3 0.5000 0.63428(16) 0.64671(13) 0.0117(3) Uani d 1
H H3 0.5000 0.5565 0.6100 0.014 Uiso calc 1
C C4 0.5000 0.7500 0.59458(19) 0.0113(4) Uani d 1
C C7 0.5000 0.7500 0.9170(2) 0.0130(4) Uani d 1

loop_
_atom_site_aniso_label
_atom_site_aniso_U_11
_atom_site_aniso_U_22
_atom_site_aniso_U_33
_atom_site_aniso_U_12
_atom_site_aniso_U_13
_atom_site_aniso_U_23
I2 0.01764(6) 0.00914(5) 0.01122(5) 0.000 0.000 0.00198(3)
I4 0.01801(8) 0.01463(7) 0.00812(6) 0.000 0.000 0.000
N7 0.0218(11) 0.0137(9) 0.0145(9) 0.000 0.000 0.000
C1 0.0104(9) 0.0113(9) 0.0094(8) 0.000 0.000 0.000
C2 0.0123(6) 0.0088(6) 0.0104(6) 0.000 0.000 0.0017(5)
C3 0.0157(7) 0.0095(6) 0.0099(6) 0.000 0.000 0.0002(5)
C4 0.0121(9) 0.0115(9) 0.0104(9) 0.000 0.000 0.000
C7 0.0137(10) 0.0120(9) 0.0133(10) 0.000 0.000 0.000

loop_
_atom_type_symbol
_atom_type_description
_atom_type_scat_dispersion_real
_atom_type_scat_dispersion_imag
_atom_type_scat_source
C C 0.0033 0.0016 'International Tables Vol C Tables 4.2.6.8 and 6.1.1.4'
H H 0.0000 0.0000 'International Tables Vol C Tables 4.2.6.8 and 6.1.1.4'
I I -0.4742 1.8119 'International Tables Vol C Tables 4.2.6.8 and 6.1.1.4'
N N 0.0061 0.0033 'International Tables Vol C Tables 4.2.6.8 and 6.1.1.4'

loop_
_geom_angle_atom_site_label_1
_geom_angle_atom_site_label_2
_geom_angle_atom_site_label_3
_geom_angle_site_symmetry_1
_geom_angle_site_symmetry_3
_geom_angle
C2 C1 C2 . 2_665 119.9(2)
C2 C1 C7 . . 120.07(11)
C2 C1 C7 2_665 . 120.07(11)
C3 C2 C1 . . 120.19(16)
C3 C2 I2 . . 120.65(12)
C1 C2 I2 . . 119.16(13)
C2 C3 C4 . . 119.07(16)
C2 C3 H3 . . 120.5
C4 C3 H3 . . 120.5
C3 C4 C3 2_665 . 121.6(2)
C3 C4 I4 2_665 . 119.19(11)
C3 C4 I4 . . 119.19(11)
N7 C7 C1 . . 180.0

loop_
_geom_bond_atom_site_label_1
_geom_bond_atom_site_label_2
_geom_bond_site_symmetry_2
_geom_bond_distance
I2 C2 . 2.0916(16)
I4 C4 . 2.094(2)
N7 C7 . 1.151(3)
C1 C2 . 1.405(2)
C1 C2 2_665 1.405(2)
C1 C7 . 1.438(3)
C2 C3 . 1.389(2)
C3 C4 . 1.396(2)
C3 H3 . 0.9500
C4 C3 2_665 1.396(2)

loop_
_geom_torsion_atom_site_label_1
_geom_torsion_atom_site_label_2
_geom_torsion_atom_site_label_3
_geom_torsion_atom_site_label_4
_geom_torsion_site_symmetry_1
_geom_torsion_site_symmetry_4
_geom_torsion
C2 C1 C2 C3 2_665 . 0.0000(10)
C7 C1 C2 C3 . . 180.0000(10)
C2 C1 C2 I2 2_665 . 180.0000(10)
C7 C1 C2 I2 . . 0.0000(10)
C1 C2 C3 C4 . . 0.0000(10)
I2 C2 C3 C4 . . 180.0000(10)
C2 C3 C4 C3 . 2_665 0.0000(10)
C2 C3 C4 I4 . . 180.0000(10)

_cod_database_fobs_code 2242323
